data_1000215
loop_
_publ_author_name
'Renaudin, J'
'Calage, Y'
'Samouel, M'
'Kozak, A de'
'Leblanc, M'
'Ferey, G'

_publ_section_title
;
Complex copper II fluorides. II.- Crystal structure, magnetic
properties and Moessbauer study of the partly disordered ferrimagnet
BaCuFeF~7~
;
_journal_coden_ASTM RVCMA8
_journal_name_full 'Revue de Chimie Minerale'
_journal_page_first 74
_journal_page_last 87
_journal_volume 22
_journal_year 1985
_chemical_formula_structural 'Ba Cu Fe F7'
_chemical_formula_sum 'Ba Cu F7 Fe'
_chemical_name_systematic 'Barium copper iron heptafluoride'
_space_group_IT_number 15
_symmetry_cell_setting monoclinic
_symmetry_Int_Tables_number 15
_symmetry_space_group_name_Hall '-C 2yc'
_symmetry_space_group_name_H-M 'C 1 2/c 1'
_cell_angle_alpha 90
_cell_angle_beta 118.53(2)
_cell_angle_gamma 90
_cell_formula_units_Z 4
_cell_length_a 10.695(2)
_cell_length_b 9.932(2)
_cell_length_c 5.654(1)
_cell_volume 527.7
_exptl_crystal_density_meas 4.9(4)
_refine_ls_R_factor_all 0.038
_cod_database_code 1000215

loop_
_symmetry_equiv_pos_as_xyz
x,y,z
-x,y,1/2-z
-x,-y,-z
x,-y,1/2+z
1/2+x,1/2+y,z
1/2-x,1/2+y,1/2-z
1/2-x,1/2-y,-z
1/2+x,1/2-y,1/2+z

loop_
_atom_site_aniso_label
_atom_site_aniso_U_11
_atom_site_aniso_U_12
_atom_site_aniso_U_13
_atom_site_aniso_U_22
_atom_site_aniso_U_23
_atom_site_aniso_U_33
Ba1 0.0135(3) 0. 0.0075(2) 0.0103(3) 0. 0.0165(3)
Cu1 0.0051(4) 0.0008(3) 0.0030(4) 0.0057(4) 0.0013(3) 0.0076(5)
Fe1 0.0051(4) 0.0008(3) 0.0030(4) 0.0057(4) 0.0013(3) 0.0076(5)
F1 0.0121(25) 0. 0.0080(24) 0.0112(25) 0. 0.023(3)
F2 0.0121(18) 0.0034(16) 0.0083(17) 0.0140(18) 0.0030(15) 0.0192(21)
F3 0.0202(21) 0.0053(17) 0.0107(18) 0.0240(24) 0.0074(17) 0.0194(22)
F4 0.0193(21) 0.0005(18) 0.0063(19) 0.0204(22) -0.0016(17) 0.0225(23)

loop_
_atom_site_label
_atom_site_type_symbol
_atom_site_symmetry_multiplicity
_atom_site_Wyckoff_symbol
_atom_site_fract_x
_atom_site_fract_y
_atom_site_fract_z
_atom_site_occupancy
_atom_site_attached_hydrogens
_atom_site_calc_flag
Ba1 Ba2+ 4 e 0. 0.3174(1) 0.25 1. 0 d
Cu1 Cu2+ 8 f 0.3116(1) 0.3949(1) 0.1177(2) 0.5 0 d
Fe1 Fe3+ 8 f 0.3116(1) 0.3949(1) 0.1177(2) 0.5 0 d
F1 F1- 4 e 0. 0.8141(6) 0.25 1. 0 d
F2 F1- 8 f 0.1303(4) 0.4577(4) 0.0145(8) 1. 0 d
F3 F1- 8 f 0.2501(5) 0.2148(4) 0.2222(9) 1. 0 d
F4 F1- 8 f 0.3718(4) 0.5555(5) 0.9998(9) 1. 0 d

loop_
_atom_type_symbol
_atom_type_oxidation_number
Ba2+ 2.000
Cu2+ 2.000
Fe3+ 3.000
F1- -1.000
